data_8102009
loop_
_publ_author_name
'Frey, W.'
'Shiva, S.'
'J\"ager, V.'

_publ_section_title
;
Crystal structure of rel-(3aR,4S,6aS)-4-chloromethyl-6-methyl-3,6a-
diphenyl-3a,4,6,6a-tetrahydro-isoxazolo-[5,4-c]isoxazole, C~18~H~17~ClN~2~O~2~
;
_journal_issue 3
_journal_name_full 'Zeitschrift f\"ur Kristallographie - New Crystal Structures'
_journal_page_first 347
_journal_page_last 348
_journal_volume 221
_journal_year 2006
_chemical_formula_sum 'C18 H17 Cl N2 O2'
_chemical_formula_weight 328.79
_chemical_melting_point 381.5(5)
_chemical_name_systematic
; 
rel-(3aR,4S 6aS)-4-chloromethyl-6-methyl-3,6a-diphenyl-
3a,4,6,6a-tetrahydro-isoxazolo[5,4-c]isoxazole 
;
_space_group_IT_number 14
_symmetry_cell_setting monoclinic
_symmetry_space_group_name_Hall '-P 2ybc'
_symmetry_space_group_name_H-M 'P 1 21/c 1'
_atom_sites_solution_hydrogens geom
_atom_sites_solution_primary direct
_atom_sites_solution_secondary difmap
_audit_creation_method SHELXL-97
_cell_angle_alpha 90.00
_cell_angle_beta 102.690(10)
_cell_angle_gamma 90.00
_cell_formula_units_Z 4
_cell_length_a 12.2900(9)
_cell_length_b 13.3249(12)
_cell_length_c 10.4821(12)
_cell_measurement_reflns_used 30
_cell_measurement_temperature 293(2)
_cell_measurement_theta_max 27.5
_cell_measurement_theta_min 25
_cell_volume 1674.6(3)
_computing_cell_refinement 'Bruker Xscans, Release 2.31'
_computing_data_collection 'Bruker Xscans, Release 2.31'
_computing_data_reduction 'Bruker Xscans, Release 2.31'
_computing_molecular_graphics 'SHELXTL-plus, XP (Sheldrick, 1991)'
_computing_structure_refinement 'SHELXL-97 (Sheldrick, 1997)'
_computing_structure_solution 'SHELXS-97 (Sheldrick, 1990)'
_diffrn_ambient_temperature 293(2)
_diffrn_measured_fraction_theta_full 0.962
_diffrn_measured_fraction_theta_max 0.962
_diffrn_measurement_device_type 'Siemens P4'
_diffrn_measurement_method Omega-Scan
_diffrn_radiation_monochromator graphite
_diffrn_radiation_source 'fine-focus sealed tube'
_diffrn_radiation_type CuK\a
_diffrn_radiation_wavelength 1.54178
_diffrn_reflns_av_R_equivalents 0.0482
_diffrn_reflns_av_sigmaI/netI 0.0494
_diffrn_reflns_limit_h_max 14
_diffrn_reflns_limit_h_min -14
_diffrn_reflns_limit_k_max 1
_diffrn_reflns_limit_k_min -15
_diffrn_reflns_limit_l_max 11
_diffrn_reflns_limit_l_min -1
_diffrn_reflns_number 3608
_diffrn_reflns_theta_full 65.98
_diffrn_reflns_theta_max 65.98
_diffrn_reflns_theta_min 3.69
_diffrn_standards_interval_count 100
_diffrn_standards_number 3
_exptl_absorpt_coefficient_mu 2.108
_exptl_absorpt_correction_T_max 1.000
_exptl_absorpt_correction_T_min 0.430
_exptl_absorpt_correction_type psi-scan
_exptl_crystal_colour colorless
_exptl_crystal_density_diffrn 1.304
_exptl_crystal_density_method 'not measured'
_exptl_crystal_description block
_exptl_crystal_F_000 688
_exptl_crystal_size_max 0.50
_exptl_crystal_size_mid 0.25
_exptl_crystal_size_min 0.15
_refine_diff_density_max 0.232
_refine_diff_density_min -0.369
_refine_diff_density_rms 0.056
_refine_ls_extinction_coef 0.0037(5)
_refine_ls_extinction_expression Fc^*^=kFc[1+0.001xFc^2^\l^3^/sin(2\q)]^-1/4^
_refine_ls_extinction_method SHELXL
_refine_ls_goodness_of_fit_ref 1.014
_refine_ls_hydrogen_treatment mixed
_refine_ls_matrix_type full
_refine_ls_number_parameters 209
_refine_ls_number_reflns 2805
_refine_ls_number_restraints 0
_refine_ls_restrained_S_all 1.014
_refine_ls_R_factor_all 0.0772
_refine_ls_R_factor_gt 0.0527
_refine_ls_shift/su_max 0.000
_refine_ls_shift/su_mean 0.000
_refine_ls_structure_factor_coef Fsqd
_refine_ls_weighting_details 'calc w=1/[\s^2^(Fo^2^)+(0.0829P)^2^+0.5344P] where P=(Fo^2^+2Fc^2^)/3'
_refine_ls_weighting_scheme calc
_refine_ls_wR_factor_gt 0.1346
_refine_ls_wR_factor_ref 0.1620
_reflns_number_gt 1896
_reflns_number_total 2805
_reflns_threshold_expression >2sigma(I)
_cod_data_source_file 1267-1824.cff
_cod_data_source_block w1242ssh
_cod_depositor_comments
;
The following automatic conversions were performed:
'_exptl_absorpt_correction_type' value 'Psi-Scan' changed to 'psi-scan'
according to '/home/saulius/struct/CIF-dictionaries/cif_core.dic'
dictionary named 'cif_core.dic' version 2.4.1 from 2010-06-29.

Automatic conversion script
Id: cif_fix_enum 1555 2011-01-17 13:19:09Z saulius 

The following automatic conversions were performed:

'_chemical_melting_point' value '381-382 K' was changed to '381.5(5)'
- the average value was taken and precision was estimated.

Automatic conversion script
Id: cif_fix_values 1569 2011-02-09 13:29:24Z adriana 
;
_cod_original_sg_symbol_H-M P12(1)/c1
_cod_database_code 8102009

loop_
_symmetry_equiv_pos_as_xyz
'x, y, z'
'-x, y+1/2, -z+1/2'
'-x, -y, -z'
'x, -y-1/2, z-1/2'

loop_
_atom_site_label
_atom_site_type_symbol
_atom_site_fract_x
_atom_site_fract_y
_atom_site_fract_z
_atom_site_U_iso_or_equiv
_atom_site_adp_type
_atom_site_occupancy
_atom_site_symmetry_multiplicity
_atom_site_Wyckoff_symbol
_atom_site_calc_flag
_atom_site_refinement_flags
_atom_site_disorder_assembly
_atom_site_disorder_group
Cl1 Cl 0.36614(7) 0.40678(6) 0.94856(10) 0.0708(3) Uani 1 4 e d . . .
O1 O 0.28592(17) 0.57708(15) 0.7438(2) 0.0513(5) Uani 1 4 e d . . .
N1 N 0.1674(2) 0.60268(17) 0.7260(2) 0.0494(6) Uani 1 4 e d . . .
C1 C 0.1695(2) 0.7043(2) 0.7788(3) 0.0436(7) Uani 1 4 e d . . .
O2 O 0.19714(18) 0.77975(16) 0.69019(19) 0.0556(6) Uani 1 4 e d . . .
N2 N 0.2973(2) 0.83008(18) 0.7496(2) 0.0538(7) Uani 1 4 e d . . .
C2 C 0.2716(2) 0.70339(19) 0.8937(3) 0.0389(6) Uani 1 4 e d . . .
H2 H 0.2517 0.7096 0.9789 0.047 Uiso 1 4 e calc R . .
C3 C 0.3289(2) 0.6025(2) 0.8768(3) 0.0434(7) Uani 1 4 e d . . .
H3 H 0.4097 0.6128 0.8913 0.052 Uiso 1 4 e calc R . .
C4 C 0.3371(2) 0.7906(2) 0.8624(3) 0.0434(6) Uani 1 4 e d . . .
C5 C 0.3050(3) 0.5245(2) 0.9712(3) 0.0537(8) Uani 1 4 e d . . .
H5A H 0.2250 0.5163 0.9590 0.064 Uiso 1 4 e calc R . .
H5B H 0.3339 0.5474 1.0600 0.064 Uiso 1 4 e calc R . .
C6 C 0.1208(3) 0.5943(3) 0.5856(3) 0.0677(10) Uani 1 4 e d . . .
H6A H 0.1225 0.5254 0.5593 0.102 Uiso 1 4 e calc R . .
H6B H 0.1642 0.6341 0.5388 0.102 Uiso 1 4 e calc R . .
H6C H 0.0451 0.6178 0.5664 0.102 Uiso 1 4 e calc R . .
C7 C 0.0562(2) 0.7284(2) 0.8058(3) 0.0517(7) Uani 1 4 e d . . .
C8 C 0.0068(3) 0.6619(3) 0.8756(4) 0.0790(11) Uani 1 4 e d . . .
H8 H 0.0429 0.6021 0.9049 0.095 Uiso 1 4 e calc R . .
C9 C -0.0967(3) 0.6827(4) 0.9033(5) 0.1007(15) Uani 1 4 e d . . .
H9 H -0.1288 0.6375 0.9519 0.121 Uiso 1 4 e calc R . .
C10 C -0.1510(3) 0.7694(5) 0.8590(5) 0.0984(16) Uani 1 4 e d . . .
H10 H -0.2207 0.7828 0.8758 0.118 Uiso 1 4 e calc R . .
C11 C -0.1031(4) 0.8358(4) 0.7905(5) 0.0944(15) Uani 1 4 e d . . .
H11 H -0.1402 0.8950 0.7607 0.113 Uiso 1 4 e calc R . .
C12 C 0.0010(3) 0.8166(3) 0.7643(4) 0.0708(10) Uani 1 4 e d . . .
H12 H 0.0336 0.8635 0.7185 0.085 Uiso 1 4 e calc R . .
C13 C 0.4428(2) 0.8266(2) 0.9435(3) 0.0461(7) Uani 1 4 e d . . .
C14 C 0.4720(3) 0.8023(2) 1.0757(3) 0.0531(8) Uani 1 4 e d . . .
H14 H 0.4246 0.7627 1.1125 0.064 Uiso 1 4 e calc R . .
C15 C 0.5708(3) 0.8368(3) 1.1526(4) 0.0663(9) Uani 1 4 e d . . .
H15 H 0.5892 0.8209 1.2412 0.080 Uiso 1 4 e calc R . .
C16 C 0.6424(3) 0.8945(3) 1.0992(4) 0.0703(10) Uani 1 4 e d . . .
H16 H 0.7091 0.9172 1.1511 0.084 Uiso 1 4 e calc R . .
C17 C 0.6146(3) 0.9182(3) 0.9686(4) 0.0699(10) Uani 1 4 e d . . .
H17 H 0.6628 0.9572 0.9323 0.084 Uiso 1 4 e calc R . .
C18 C 0.5168(3) 0.8849(2) 0.8914(4) 0.0598(8) Uani 1 4 e d . . .
H18 H 0.4994 0.9013 0.8030 0.072 Uiso 1 4 e calc R . .

loop_
_atom_site_aniso_label
_atom_site_aniso_U_11
_atom_site_aniso_U_22
_atom_site_aniso_U_33
_atom_site_aniso_U_23
_atom_site_aniso_U_13
_atom_site_aniso_U_12
Cl1 0.0741(6) 0.0380(4) 0.0904(7) 0.0011(4) -0.0032(4) 0.0095(4)
O1 0.0550(11) 0.0487(11) 0.0489(12) -0.0061(9) 0.0084(9) 0.0076(9)
N1 0.0507(13) 0.0428(13) 0.0501(15) -0.0054(11) 0.0010(11) 0.0038(10)
C1 0.0515(15) 0.0370(13) 0.0403(16) 0.0034(12) 0.0057(12) 0.0021(12)
O2 0.0710(14) 0.0471(12) 0.0447(12) 0.0087(9) 0.0037(10) -0.0019(10)
N2 0.0686(16) 0.0445(13) 0.0480(15) 0.0030(12) 0.0121(12) -0.0033(12)
C2 0.0462(14) 0.0340(13) 0.0366(15) 0.0015(11) 0.0093(11) 0.0026(11)
C3 0.0459(14) 0.0388(14) 0.0429(16) -0.0029(12) 0.0044(12) 0.0021(11)
C4 0.0570(16) 0.0337(13) 0.0411(16) 0.0003(12) 0.0141(13) 0.0016(12)
C5 0.0669(18) 0.0367(14) 0.0535(18) 0.0036(13) 0.0047(14) 0.0040(13)
C6 0.084(2) 0.0572(19) 0.051(2) -0.0132(16) -0.0088(17) -0.0005(17)
C7 0.0495(16) 0.0542(17) 0.0475(17) -0.0041(14) 0.0021(13) 0.0090(13)
C8 0.0557(19) 0.080(3) 0.106(3) 0.016(2) 0.027(2) 0.0108(18)
C9 0.061(2) 0.118(4) 0.132(4) 0.004(3) 0.040(3) -0.002(3)
C10 0.052(2) 0.131(4) 0.106(4) -0.033(3) 0.003(2) 0.020(3)
C11 0.078(3) 0.102(4) 0.089(3) -0.023(3) -0.011(2) 0.046(3)
C12 0.073(2) 0.067(2) 0.066(2) -0.0020(18) 0.0012(18) 0.0254(18)
C13 0.0519(15) 0.0323(13) 0.0552(18) -0.0017(12) 0.0140(13) -0.0022(12)
C14 0.0573(18) 0.0470(16) 0.0546(19) 0.0028(14) 0.0114(14) -0.0060(14)
C15 0.064(2) 0.064(2) 0.065(2) -0.0032(18) -0.0003(16) -0.0044(17)
C16 0.0542(18) 0.060(2) 0.093(3) -0.004(2) 0.0091(18) -0.0101(16)
C17 0.063(2) 0.0532(19) 0.097(3) 0.0039(19) 0.026(2) -0.0135(16)
C18 0.065(2) 0.0506(18) 0.067(2) 0.0018(15) 0.0217(16) -0.0080(15)

loop_
_atom_type_symbol
_atom_type_description
_atom_type_scat_dispersion_real
_atom_type_scat_dispersion_imag
_atom_type_scat_source
C C 0.0181 0.0091 'International Tables Vol C Tables 4.2.6.8 and 6.1.1.4'
H H 0.0000 0.0000 'International Tables Vol C Tables 4.2.6.8 and 6.1.1.4'
N N 0.0311 0.0180 'International Tables Vol C Tables 4.2.6.8 and 6.1.1.4'
O O 0.0492 0.0322 'International Tables Vol C Tables 4.2.6.8 and 6.1.1.4'
Cl Cl 0.3639 0.7018 'International Tables Vol C Tables 4.2.6.8 and 6.1.1.4'

loop_
_geom_angle_atom_site_label_1
_geom_angle_atom_site_label_2
_geom_angle_atom_site_label_3
_geom_angle
_geom_angle_site_symmetry_1
_geom_angle_site_symmetry_3
_geom_angle_publ_flag
C3 O1 N1 102.39(19) . . ?
C1 N1 C6 115.0(2) . . ?
C1 N1 O1 103.5(2) . . ?
C6 N1 O1 105.6(2) . . ?
O2 C1 N1 112.6(2) . . ?
O2 C1 C7 109.0(2) . . ?
N1 C1 C7 109.1(2) . . ?
O2 C1 C2 103.9(2) . . ?
N1 C1 C2 103.4(2) . . ?
C7 C1 C2 118.8(2) . . ?
N2 O2 C1 110.3(2) . . ?
C4 N2 O2 109.1(2) . . ?
C4 C2 C1 102.0(2) . . ?
C4 C2 C3 111.8(2) . . ?
C1 C2 C3 103.4(2) . . ?
C4 C2 H2 112.9 . . ?
C1 C2 H2 112.9 . . ?
C3 C2 H2 112.9 . . ?
O1 C3 C5 113.3(2) . . ?
O1 C3 C2 103.8(2) . . ?
C5 C3 C2 111.4(2) . . ?
O1 C3 H3 109.4 . . ?
C5 C3 H3 109.4 . . ?
C2 C3 H3 109.4 . . ?
N2 C4 C13 120.5(3) . . ?
N2 C4 C2 113.9(3) . . ?
C13 C4 C2 125.4(2) . . ?
C3 C5 Cl1 111.8(2) . . ?
C3 C5 H5A 109.2 . . ?
Cl1 C5 H5A 109.2 . . ?
C3 C5 H5B 109.2 . . ?
Cl1 C5 H5B 109.2 . . ?
H5A C5 H5B 107.9 . . ?
N1 C6 H6A 109.5 . . ?
N1 C6 H6B 109.5 . . ?
H6A C6 H6B 109.5 . . ?
N1 C6 H6C 109.5 . . ?
H6A C6 H6C 109.5 . . ?
H6B C6 H6C 109.5 . . ?
C8 C7 C12 118.3(3) . . ?
C8 C7 C1 119.7(3) . . ?
C12 C7 C1 122.0(3) . . ?
C7 C8 C9 120.9(4) . . ?
C7 C8 H8 119.5 . . ?
C9 C8 H8 119.5 . . ?
C10 C9 C8 119.9(5) . . ?
C10 C9 H9 120.1 . . ?
C8 C9 H9 120.1 . . ?
C11 C10 C9 119.9(4) . . ?
C11 C10 H10 120.1 . . ?
C9 C10 H10 120.1 . . ?
C10 C11 C12 120.7(4) . . ?
C10 C11 H11 119.6 . . ?
C12 C11 H11 119.6 . . ?
C7 C12 C11 120.3(4) . . ?
C7 C12 H12 119.9 . . ?
C11 C12 H12 119.9 . . ?
C14 C13 C18 118.2(3) . . ?
C14 C13 C4 120.1(3) . . ?
C18 C13 C4 121.7(3) . . ?
C15 C14 C13 120.4(3) . . ?
C15 C14 H14 119.8 . . ?
C13 C14 H14 119.8 . . ?
C16 C15 C14 120.4(4) . . ?
C16 C15 H15 119.8 . . ?
C14 C15 H15 119.8 . . ?
C17 C16 C15 119.6(3) . . ?
C17 C16 H16 120.2 . . ?
C15 C16 H16 120.2 . . ?
C18 C17 C16 120.6(3) . . ?
C18 C17 H17 119.7 . . ?
C16 C17 H17 119.7 . . ?
C17 C18 C13 120.8(3) . . ?
C17 C18 H18 119.6 . . ?
C13 C18 H18 119.6 . . ?

loop_
_geom_bond_atom_site_label_1
_geom_bond_atom_site_label_2
_geom_bond_distance
_geom_bond_site_symmetry_2
_geom_bond_publ_flag
Cl1 C5 1.777(3) . ?
O1 C3 1.419(3) . ?
O1 N1 1.467(3) . ?
N1 C1 1.461(3) . ?
N1 C6 1.462(4) . ?
C1 O2 1.458(3) . ?
C1 C7 1.514(4) . ?
C1 C2 1.537(4) . ?
O2 N2 1.420(3) . ?
N2 C4 1.288(4) . ?
C2 C4 1.490(4) . ?
C2 C3 1.546(3) . ?
C2 H2 0.9800 . ?
C3 C5 1.508(4) . ?
C3 H3 0.9800 . ?
C4 C13 1.468(4) . ?
C5 H5A 0.9700 . ?
C5 H5B 0.9700 . ?
C6 H6A 0.9600 . ?
C6 H6B 0.9600 . ?
C6 H6C 0.9600 . ?
C7 C8 1.373(5) . ?
C7 C12 1.379(4) . ?
C8 C9 1.394(5) . ?
C8 H8 0.9300 . ?
C9 C10 1.363(7) . ?
C9 H9 0.9300 . ?
C10 C11 1.353(7) . ?
C10 H10 0.9300 . ?
C11 C12 1.391(6) . ?
C11 H11 0.9300 . ?
C12 H12 0.9300 . ?
C13 C14 1.391(4) . ?
C13 C18 1.396(4) . ?
C14 C15 1.381(4) . ?
C14 H14 0.9300 . ?
C15 C16 1.377(5) . ?
C15 H15 0.9300 . ?
C16 C17 1.373(5) . ?
C16 H16 0.9300 . ?
C17 C18 1.367(5) . ?
C17 H17 0.9300 . ?
C18 H18 0.9300 . ?

loop_
_geom_torsion_atom_site_label_1
_geom_torsion_atom_site_label_2
_geom_torsion_atom_site_label_3
_geom_torsion_atom_site_label_4
_geom_torsion
_geom_torsion_site_symmetry_1
_geom_torsion_site_symmetry_2
_geom_torsion_site_symmetry_3
_geom_torsion_site_symmetry_4
_geom_torsion_publ_flag
C3 O1 N1 C1 49.6(2) . . . . ?
C3 O1 N1 C6 170.9(2) . . . . ?
C6 N1 C1 O2 -38.3(3) . . . . ?
O1 N1 C1 O2 76.3(2) . . . . ?
C6 N1 C1 C7 82.8(3) . . . . ?
O1 N1 C1 C7 -162.5(2) . . . . ?
C6 N1 C1 C2 -149.8(3) . . . . ?
O1 N1 C1 C2 -35.2(3) . . . . ?
N1 C1 O2 N2 -118.4(2) . . . . ?
C7 C1 O2 N2 120.4(2) . . . . ?
C2 C1 O2 N2 -7.2(3) . . . . ?
C1 O2 N2 C4 3.1(3) . . . . ?
O2 C1 C2 C4 8.0(3) . . . . ?
N1 C1 C2 C4 125.8(2) . . . . ?
C7 C1 C2 C4 -113.3(3) . . . . ?
O2 C1 C2 C3 -108.2(2) . . . . ?
N1 C1 C2 C3 9.6(3) . . . . ?
C7 C1 C2 C3 130.6(3) . . . . ?
N1 O1 C3 C5 78.9(3) . . . . ?
N1 O1 C3 C2 -42.1(2) . . . . ?
C4 C2 C3 O1 -89.0(3) . . . . ?
C1 C2 C3 O1 20.1(3) . . . . ?
C4 C2 C3 C5 148.7(2) . . . . ?
C1 C2 C3 C5 -102.2(3) . . . . ?
O2 N2 C4 C13 178.1(2) . . . . ?
O2 N2 C4 C2 2.8(3) . . . . ?
C1 C2 C4 N2 -7.0(3) . . . . ?
C3 C2 C4 N2 102.9(3) . . . . ?
C1 C2 C4 C13 178.0(3) . . . . ?
C3 C2 C4 C13 -72.1(3) . . . . ?
O1 C3 C5 Cl1 61.1(3) . . . . ?
C2 C3 C5 Cl1 177.80(18) . . . . ?
O2 C1 C7 C8 173.0(3) . . . . ?
N1 C1 C7 C8 49.7(4) . . . . ?
C2 C1 C7 C8 -68.3(4) . . . . ?
O2 C1 C7 C12 -8.2(4) . . . . ?
N1 C1 C7 C12 -131.5(3) . . . . ?
C2 C1 C7 C12 110.4(3) . . . . ?
C12 C7 C8 C9 0.4(6) . . . . ?
C1 C7 C8 C9 179.2(4) . . . . ?
C7 C8 C9 C10 1.0(7) . . . . ?
C8 C9 C10 C11 -1.3(8) . . . . ?
C9 C10 C11 C12 0.2(7) . . . . ?
C8 C7 C12 C11 -1.5(5) . . . . ?
C1 C7 C12 C11 179.8(3) . . . . ?
C10 C11 C12 C7 1.2(6) . . . . ?
N2 C4 C13 C14 164.2(3) . . . . ?
C2 C4 C13 C14 -21.0(4) . . . . ?
N2 C4 C13 C18 -16.2(4) . . . . ?
C2 C4 C13 C18 158.5(3) . . . . ?
C18 C13 C14 C15 1.0(5) . . . . ?
C4 C13 C14 C15 -179.4(3) . . . . ?
C13 C14 C15 C16 -0.8(5) . . . . ?
C14 C15 C16 C17 0.3(6) . . . . ?
C15 C16 C17 C18 -0.1(6) . . . . ?
C16 C17 C18 C13 0.3(5) . . . . ?
C14 C13 C18 C17 -0.8(5) . . . . ?
C4 C13 C18 C17 179.7(3) . . . . ?
